data_1546385
loop_
_publ_author_name
'Landmann, Johannes'
'Hennig, Philipp T.'
'Ignat'ev, Nikolai'
'Finze, Maik'

_publ_section_title
;
 Borylation of Fluorinated Arenes with the Boron-centred Nucleophile
 B(CN)32&#x2212; -- a Unique Entry to Aryltricyanoborates
;
_journal_name_full 'Chem. Sci.'
_journal_paper_doi 10.1039/C7SC02249B
_journal_year 2017
_chemical_formula_moiety 'C26 H16 B2 F8 K2 N6 O2'
_chemical_formula_sum 'C26 H16 B2 F8 K2 N6 O2'
_chemical_formula_weight 696.27
_space_group_crystal_system monoclinic
_space_group_IT_number 5
_space_group_name_Hall 'C 2y'
_space_group_name_H-M_alt 'C 1 2 1'
_symmetry_space_group_name_Hall 'C 2y'
_symmetry_space_group_name_H-M 'C 1 2 1'
_atom_sites_solution_hydrogens geom
_atom_sites_solution_primary iterative
_atom_sites_solution_secondary difmap
_audit_creation_method SHELXL-2014/7
_audit_update_record
;
2017-05-09 deposited with the CCDC.
2017-06-26 downloaded from the CCDC.
;
_cell_angle_alpha 90
_cell_angle_beta 94.050(5)
_cell_angle_gamma 90
_cell_formula_units_Z 4
_cell_length_a 28.487(4)
_cell_length_b 12.3676(16)
_cell_length_c 8.8225(11)
_cell_measurement_reflns_used 7750
_cell_measurement_temperature 100(2)
_cell_measurement_theta_max 26.34
_cell_measurement_theta_min 2.31
_cell_volume 3100.5(7)
_computing_cell_refinement 'Saint+ ver. V8.34A (Bruker AXS)'
_computing_data_collection 'APEX2 ver. 2014.9 (Bruker AXS)'
_computing_data_reduction 'Saint+ ver. V8.34A (Bruker AXS)'
_computing_molecular_graphics 'ShelXLe (Huebschle et all, 2011)'
_computing_publication_material 'SHELXL-2014/7 (Sheldrick, 2014)'
_computing_structure_refinement 'SHELXL-2014/7 (Sheldrick, 2014)'
_computing_structure_solution 'SHELXT (Sheldrick, 2014)'
_diffrn_ambient_temperature 100(2)
_diffrn_detector 'CCD area detector (Apex2)'
_diffrn_measured_fraction_theta_full 1.000
_diffrn_measured_fraction_theta_max 0.998
_diffrn_measurement_device_type 'Bruker X8-APEX II'
_diffrn_measurement_method '\f and \w scans'
_diffrn_radiation_monochromator graphite
_diffrn_radiation_type MoK\a
_diffrn_radiation_wavelength 0.71073
_diffrn_reflns_av_R_equivalents 0.0318
_diffrn_reflns_av_unetI/netI 0.0395
_diffrn_reflns_Laue_measured_fraction_full 1.000
_diffrn_reflns_Laue_measured_fraction_max 0.998
_diffrn_reflns_limit_h_max 36
_diffrn_reflns_limit_h_min -36
_diffrn_reflns_limit_k_max 15
_diffrn_reflns_limit_k_min -15
_diffrn_reflns_limit_l_max 11
_diffrn_reflns_limit_l_min -11
_diffrn_reflns_number 21628
_diffrn_reflns_point_group_measured_fraction_full 0.999
_diffrn_reflns_point_group_measured_fraction_max 0.997
_diffrn_reflns_theta_full 26.000
_diffrn_reflns_theta_max 26.785
_diffrn_reflns_theta_min 1.433
_diffrn_source 'rotating-anode (Nonius FR-591)'
_exptl_absorpt_coefficient_mu 0.389
_exptl_absorpt_correction_T_max 0.7454
_exptl_absorpt_correction_T_min 0.7003
_exptl_absorpt_correction_type multi-scan
_exptl_absorpt_process_details 'SadAbs 2014/5 (Bruker AXS)'
_exptl_crystal_colour colourless
_exptl_crystal_density_diffrn 1.492
_exptl_crystal_description plate
_exptl_crystal_F_000 1400
_exptl_crystal_size_max 0.200
_exptl_crystal_size_mid 0.100
_exptl_crystal_size_min 0.050
_refine_diff_density_max 0.272
_refine_diff_density_min -0.172
_refine_diff_density_rms 0.042
_refine_ls_abs_structure_details
;
 Flack x determined using 2562 quotients [(I+)-(I-)]/[(I+)+(I-)]
 (Parsons, Flack and Wagner, Acta Cryst. B69 (2013) 249-259).
;
_refine_ls_abs_structure_Flack 0.005(13)
_refine_ls_extinction_method none
_refine_ls_goodness_of_fit_ref 1.038
_refine_ls_hydrogen_treatment constr
_refine_ls_matrix_type full
_refine_ls_number_parameters 415
_refine_ls_number_reflns 6608
_refine_ls_number_restraints 1
_refine_ls_restrained_S_all 1.038
_refine_ls_R_factor_all 0.0368
_refine_ls_R_factor_gt 0.0301
_refine_ls_shift/su_max 0.001
_refine_ls_shift/su_mean 0.000
_refine_ls_structure_factor_coef Fsqd
_refine_ls_weighting_details 'w=1/[\s^2^(Fo^2^)+(0.0269P)^2^+0.5359P] where P=(Fo^2^+2Fc^2^)/3'
_refine_ls_weighting_scheme calc
_refine_ls_wR_factor_gt 0.0588
_refine_ls_wR_factor_ref 0.0611
_reflns_Friedel_coverage 0.906
_reflns_Friedel_fraction_full 0.999
_reflns_Friedel_fraction_max 0.995
_reflns_number_gt 5996
_reflns_number_total 6608
_reflns_threshold_expression 'I > 2\s(I)'
_cod_data_source_file c7sc02249b2.cif
_cod_data_source_block JL027_JL_KBP2thf
_cod_original_cell_volume 3100.6(7)
_cod_database_code 1546385
_shelx_shelxl_version_number 2014/7
_shelx_space_group_comment
;
The symmetry employed for this shelxl refinement is uniquely defined
by the following loop, which should always be used as a source of
symmetry information in preference to the above space-group names.
They are only intended as comments.
;
_shelx_estimated_absorpt_t_min 0.926
_shelx_estimated_absorpt_t_max 0.981

loop_
_space_group_symop_operation_xyz
'x, y, z'
'-x, y, -z'
'x+1/2, y+1/2, z'
'-x+1/2, y+1/2, -z'

loop_
_atom_site_label
_atom_site_type_symbol
_atom_site_fract_x
_atom_site_fract_y
_atom_site_fract_z
_atom_site_U_iso_or_equiv
_atom_site_adp_type
_atom_site_occupancy
_atom_site_site_symmetry_order
_atom_site_calc_flag
_atom_site_refinement_flags_posn
_atom_site_refinement_flags_adp
K1 K 0.32138(2) 0.83084(5) 0.99531(7) 0.02035(14) Uani 1 1 d . .
N1 N 0.73101(8) 0.37086(19) 0.8396(3) 0.0216(5) Uani 1 1 d . .
O1 O 0.33523(7) 0.92171(17) 0.7208(2) 0.0255(5) Uani 1 1 d . .
C1 C 0.70104(9) 0.3148(2) 0.7968(3) 0.0167(6) Uani 1 1 d . .
B1 B 0.66215(10) 0.2292(3) 0.7348(4) 0.0153(6) Uani 1 1 d . .
O2 O 0.41513(7) 0.82130(19) 1.0508(3) 0.0403(6) Uani 1 1 d . .
K2 K 0.22979(2) 0.58717(4) 0.20605(6) 0.01681(13) Uani 1 1 d . .
N2 N 0.67680(8) 0.04590(19) 0.9078(3) 0.0203(5) Uani 1 1 d . .
C2 C 0.67083(9) 0.1209(2) 0.8346(3) 0.0147(6) Uani 1 1 d . .
B2 B 0.30967(10) 0.4607(3) 0.7470(4) 0.0164(6) Uani 1 1 d . .
C4 C 0.30377(9) 0.5507(2) 0.8743(3) 0.0180(6) Uani 1 1 d . .
N4 N 0.29995(9) 0.6143(2) 0.9665(3) 0.0261(6) Uani 1 1 d . .
C3 C 0.67173(9) 0.2019(2) 0.5634(3) 0.0166(6) Uani 1 1 d . .
N3 N 0.67832(9) 0.1817(2) 0.4404(3) 0.0255(6) Uani 1 1 d . .
C5 C 0.29625(10) 0.5140(2) 0.5839(4) 0.0210(6) Uani 1 1 d . .
N5 N 0.28594(9) 0.5496(2) 0.4674(3) 0.0329(7) Uani 1 1 d . .
C6 C 0.27114(10) 0.3692(2) 0.7673(3) 0.0170(6) Uani 1 1 d . .
N6 N 0.24168(8) 0.30821(19) 0.7787(3) 0.0216(6) Uani 1 1 d . .
C11 C 0.60793(9) 0.2674(2) 0.7460(3) 0.0157(6) Uani 1 1 d . .
C12 C 0.59319(9) 0.3634(2) 0.8068(3) 0.0155(6) Uani 1 1 d . .
F12 F 0.62480(5) 0.43747(13) 0.86129(19) 0.0221(4) Uani 1 1 d . .
C14 C 0.51038(9) 0.3202(2) 0.7638(3) 0.0179(6) Uani 1 1 d . .
C13 C 0.54619(10) 0.3893(2) 0.8166(3) 0.0178(6) Uani 1 1 d . .
F13 F 0.53545(5) 0.48349(13) 0.88114(19) 0.0252(4) Uani 1 1 d . .
C15 C 0.52440(9) 0.2224(2) 0.7042(3) 0.0185(6) Uani 1 1 d . .
F15 F 0.49183(5) 0.15057(13) 0.6517(2) 0.0250(4) Uani 1 1 d . .
C16 C 0.57151(10) 0.1983(2) 0.6950(3) 0.0173(6) Uani 1 1 d . .
F16 F 0.58226(5) 0.10252(13) 0.63286(18) 0.0235(4) Uani 1 1 d . .
C17 C 0.46023(9) 0.3518(2) 0.7634(3) 0.0182(6) Uani 1 1 d . .
C19 C 0.39848(10) 0.4810(2) 0.6980(3) 0.0210(6) Uani 1 1 d . .
F19 F 0.38758(5) 0.57883(14) 0.6374(2) 0.0308(4) Uani 1 1 d . .
C18 C 0.44480(9) 0.4488(2) 0.6981(3) 0.0212(6) Uani 1 1 d . .
F18 F 0.47540(6) 0.51347(15) 0.6327(2) 0.0318(4) Uani 1 1 d . .
C20 C 0.36385(9) 0.4182(2) 0.7565(3) 0.0157(6) Uani 1 1 d . .
C21 C 0.37971(9) 0.3214(2) 0.8220(3) 0.0160(6) Uani 1 1 d . .
F21 F 0.34945(5) 0.25585(12) 0.88925(18) 0.0203(4) Uani 1 1 d . .
C22 C 0.42619(10) 0.2893(2) 0.8261(3) 0.0163(6) Uani 1 1 d . .
F22 F 0.43852(6) 0.19581(13) 0.89628(19) 0.0225(4) Uani 1 1 d . .
C30 C 0.43839(13) 0.9079(3) 1.1336(4) 0.0404(9) Uani 1 1 d . .
H30A H 0.4171 0.9405 1.2049 0.048 Uiso 1 1 calc R U
H30B H 0.4479 0.9647 1.0628 0.048 Uiso 1 1 calc R U
C31 C 0.48100(13) 0.8608(3) 1.2194(5) 0.0456(10) Uani 1 1 d . .
H31A H 0.4882 0.8988 1.3171 0.055 Uiso 1 1 calc R U
H31B H 0.5089 0.8636 1.1587 0.055 Uiso 1 1 calc R U
C32 C 0.46534(14) 0.7444(3) 1.2446(5) 0.0562(12) Uani 1 1 d . .
H32A H 0.4927 0.6950 1.2579 0.067 Uiso 1 1 calc R U
H32B H 0.4465 0.7387 1.3342 0.067 Uiso 1 1 calc R U
C33 C 0.43587(13) 0.7202(3) 1.0992(5) 0.0462(10) Uani 1 1 d . .
H33A H 0.4558 0.6913 1.0210 0.055 Uiso 1 1 calc R U
H33B H 0.4112 0.6665 1.1177 0.055 Uiso 1 1 calc R U
C40 C 0.38330(10) 0.9529(3) 0.6994(4) 0.0297(7) Uani 1 1 d . .
H40A H 0.4030 0.9470 0.7960 0.036 Uiso 1 1 calc R U
H40B H 0.3846 1.0283 0.6622 0.036 Uiso 1 1 calc R U
C41 C 0.40005(11) 0.8748(3) 0.5822(4) 0.0363(8) Uani 1 1 d . .
H41A H 0.4120 0.8068 0.6301 0.044 Uiso 1 1 calc R U
H41B H 0.4249 0.9074 0.5241 0.044 Uiso 1 1 calc R U
C42 C 0.35529(11) 0.8556(3) 0.4819(4) 0.0388(9) Uani 1 1 d . .
H42A H 0.3499 0.9143 0.4063 0.047 Uiso 1 1 calc R U
H42B H 0.3564 0.7855 0.4281 0.047 Uiso 1 1 calc R U
C43 C 0.31806(11) 0.8552(3) 0.5935(4) 0.0396(9) Uani 1 1 d . .
H43A H 0.2883 0.8851 0.5463 0.047 Uiso 1 1 calc R U
H43B H 0.3122 0.7806 0.6279 0.047 Uiso 1 1 calc R U

loop_
_atom_site_aniso_label
_atom_site_aniso_U_11
_atom_site_aniso_U_22
_atom_site_aniso_U_33
_atom_site_aniso_U_23
_atom_site_aniso_U_13
_atom_site_aniso_U_12
K1 0.0179(3) 0.0157(3) 0.0275(4) -0.0003(3) 0.0026(3) -0.0015(2)
N1 0.0181(12) 0.0199(13) 0.0267(14) 0.0003(11) 0.0015(11) 0.0003(10)
O1 0.0209(10) 0.0324(12) 0.0238(11) -0.0018(9) 0.0045(9) 0.0007(9)
C1 0.0151(13) 0.0174(15) 0.0180(14) 0.0018(11) 0.0041(12) 0.0037(11)
B1 0.0145(15) 0.0156(16) 0.0157(16) -0.0002(12) 0.0016(12) 0.0011(13)
O2 0.0269(11) 0.0288(13) 0.0637(17) -0.0019(13) -0.0080(11) 0.0042(11)
K2 0.0196(3) 0.0158(3) 0.0151(3) -0.0002(2) 0.0016(2) 0.0005(2)
N2 0.0223(12) 0.0179(13) 0.0204(13) 0.0019(11) -0.0002(11) 0.0020(10)
C2 0.0116(13) 0.0196(15) 0.0128(14) -0.0045(11) 0.0013(11) 0.0001(10)
B2 0.0154(15) 0.0147(16) 0.0193(17) -0.0003(12) 0.0022(13) 0.0012(12)
C4 0.0137(13) 0.0169(14) 0.0236(15) 0.0033(12) 0.0025(12) 0.0005(11)
N4 0.0311(14) 0.0183(14) 0.0298(15) -0.0039(11) 0.0076(12) -0.0008(11)
C3 0.0149(13) 0.0165(14) 0.0184(15) 0.0022(11) 0.0011(12) 0.0024(11)
N3 0.0271(14) 0.0274(15) 0.0227(14) -0.0002(11) 0.0067(12) 0.0003(11)
C5 0.0160(14) 0.0220(15) 0.0248(17) 0.0011(13) -0.0011(13) 0.0009(12)
N5 0.0294(14) 0.0369(16) 0.0311(16) 0.0063(13) -0.0079(13) -0.0003(12)
C6 0.0177(14) 0.0165(14) 0.0170(14) -0.0024(11) 0.0016(12) 0.0046(12)
N6 0.0192(12) 0.0203(14) 0.0256(14) -0.0007(10) 0.0044(11) 0.0023(11)
C11 0.0145(13) 0.0199(15) 0.0125(14) 0.0040(11) -0.0001(11) 0.0017(11)
C12 0.0138(12) 0.0172(14) 0.0152(14) 0.0013(11) -0.0012(11) -0.0021(11)
F12 0.0161(8) 0.0191(8) 0.0311(10) -0.0054(7) 0.0011(7) -0.0010(7)
C14 0.0149(13) 0.0217(15) 0.0171(15) 0.0018(12) 0.0018(11) 0.0015(12)
C13 0.0192(14) 0.0157(14) 0.0190(15) -0.0014(11) 0.0049(12) 0.0030(11)
F13 0.0209(8) 0.0195(9) 0.0357(11) -0.0077(7) 0.0057(8) 0.0030(7)
C15 0.0168(14) 0.0222(15) 0.0161(15) -0.0036(12) -0.0007(12) -0.0021(12)
F15 0.0158(8) 0.0295(10) 0.0295(10) -0.0127(8) 0.0005(7) -0.0050(7)
C16 0.0202(14) 0.0159(14) 0.0160(14) -0.0034(11) 0.0023(12) 0.0014(11)
F16 0.0189(8) 0.0199(9) 0.0318(10) -0.0112(7) 0.0021(7) 0.0009(7)
C17 0.0143(13) 0.0249(16) 0.0152(14) -0.0026(11) 0.0002(11) 0.0002(11)
C19 0.0200(14) 0.0196(15) 0.0231(16) 0.0048(12) -0.0008(12) 0.0041(12)
F19 0.0212(8) 0.0210(9) 0.0501(11) 0.0168(9) 0.0018(8) 0.0011(8)
C18 0.0151(13) 0.0256(16) 0.0235(16) 0.0043(12) 0.0050(12) -0.0030(12)
F18 0.0186(9) 0.0354(11) 0.0419(11) 0.0170(9) 0.0059(8) -0.0022(8)
C20 0.0140(13) 0.0165(14) 0.0163(14) -0.0031(11) -0.0001(11) 0.0005(11)
C21 0.0156(12) 0.0192(14) 0.0137(13) -0.0013(11) 0.0041(11) -0.0012(12)
F21 0.0167(8) 0.0219(9) 0.0227(9) 0.0052(7) 0.0037(7) -0.0019(7)
C22 0.0193(14) 0.0166(14) 0.0124(14) 0.0005(10) -0.0023(12) 0.0027(11)
F22 0.0209(8) 0.0196(9) 0.0269(9) 0.0061(7) 0.0002(7) 0.0042(7)
C30 0.0374(19) 0.036(2) 0.047(2) -0.0046(17) -0.0042(18) 0.0036(16)
C31 0.0329(18) 0.059(3) 0.044(2) -0.0047(19) -0.0029(17) 0.0048(18)
C32 0.049(2) 0.061(3) 0.059(3) 0.010(2) 0.006(2) 0.023(2)
C33 0.033(2) 0.034(2) 0.072(3) 0.006(2) 0.005(2) 0.0100(17)
C40 0.0215(15) 0.0344(19) 0.0333(19) 0.0068(15) 0.0022(14) -0.0020(14)
C41 0.0242(16) 0.049(2) 0.036(2) 0.0029(17) 0.0059(15) 0.0062(16)
C42 0.0317(18) 0.058(3) 0.0266(18) -0.0065(16) 0.0046(15) 0.0019(17)
C43 0.0277(17) 0.058(3) 0.0323(19) -0.0200(17) -0.0003(15) 0.0018(16)

loop_
_atom_type_symbol
_atom_type_description
_atom_type_scat_dispersion_real
_atom_type_scat_dispersion_imag
_atom_type_scat_source
C C 0.0033 0.0016 'International Tables Vol C Tables 4.2.6.8 and 6.1.1.4'
H H 0.0000 0.0000 'International Tables Vol C Tables 4.2.6.8 and 6.1.1.4'
B B 0.0013 0.0007 'International Tables Vol C Tables 4.2.6.8 and 6.1.1.4'
N N 0.0061 0.0033 'International Tables Vol C Tables 4.2.6.8 and 6.1.1.4'
O O 0.0106 0.0060 'International Tables Vol C Tables 4.2.6.8 and 6.1.1.4'
F F 0.0171 0.0103 'International Tables Vol C Tables 4.2.6.8 and 6.1.1.4'
K K 0.2009 0.2494 'International Tables Vol C Tables 4.2.6.8 and 6.1.1.4'

loop_
_geom_angle_atom_site_label_1
_geom_angle_atom_site_label_2
_geom_angle_atom_site_label_3
_geom_angle
_geom_angle_site_symmetry_1
_geom_angle_site_symmetry_3
O2 K1 O1 88.60(7) . .
O2 K1 N4 100.68(7) . .
O1 K1 N4 111.35(7) . .
O2 K1 N6 123.21(8) . 4_557
O1 K1 N6 144.86(7) . 4_557
N4 K1 N6 79.57(7) . 4_557
O2 K1 N2 89.38(7) . 2_667
O1 K1 N2 83.02(7) . 2_667
N4 K1 N2 162.43(8) . 2_667
N6 K1 N2 82.87(7) 4_557 2_667
O2 K1 N1 160.23(8) . 3_455
O1 K1 N1 71.64(6) . 3_455
N4 K1 N1 86.45(7) . 3_455
N6 K1 N1 76.04(7) 4_557 3_455
N2 K1 N1 88.80(7) 2_667 3_455
O2 K1 C6 132.55(7) . 4_557
O1 K1 C6 129.52(7) . 4_557
N4 K1 C6 90.90(7) . 4_557
N6 K1 C6 16.16(6) 4_557 4_557
N2 K1 C6 71.79(7) 2_667 4_557
N1 K1 C6 64.99(7) 3_455 4_557
O2 K1 K2 117.24(6) . 4_556
O1 K1 K2 47.71(4) . 4_556
N4 K1 K2 132.88(6) . 4_556
N6 K1 K2 99.77(5) 4_557 4_556
N2 K1 K2 50.09(5) 2_667 4_556
N1 K1 K2 48.97(5) 3_455 4_556
C6 K1 K2 83.62(5) 4_557 4_556
O2 K1 K2 119.76(6) . 1_556
O1 K1 K2 140.58(5) . 1_556
N4 K1 K2 41.57(6) . 1_556
N6 K1 K2 38.01(5) 4_557 1_556
N2 K1 K2 120.86(5) 2_667 1_556
N1 K1 K2 77.63(5) 3_455 1_556
C6 K1 K2 50.16(5) 4_557 1_556
K2 K1 K2 122.058(17) 4_556 1_556
C1 N1 K1 132.5(2) . 3_545
C1 N1 K2 142.2(2) . 2_656
K1 N1 K2 83.46(6) 3_545 2_656
C40 O1 C43 108.7(2) . .
C40 O1 K1 115.08(17) . .
C43 O1 K1 113.1(2) . .
C40 O1 K2 118.15(17) . 4_556
C43 O1 K2 113.06(17) . 4_556
K1 O1 K2 87.59(6) . 4_556
N1 C1 B1 175.5(3) . .
C3 B1 C1 107.7(2) . .
C3 B1 C2 108.2(2) . .
C1 B1 C2 106.7(2) . .
C3 B1 C11 110.3(2) . .
C1 B1 C11 115.1(2) . .
C2 B1 C11 108.6(2) . .
C30 O2 C33 109.5(3) . .
C30 O2 K1 118.61(19) . .
C33 O2 K1 118.4(2) . .
N5 K2 N6 88.59(8) . 4_556
N5 K2 O1 92.16(7) . 4_546
N6 K2 O1 149.39(7) 4_556 4_546
N5 K2 N3 76.19(8) . 3_455
N6 K2 N3 74.55(7) 4_556 3_455
O1 K2 N3 75.94(7) 4_546 3_455
N5 K2 N1 75.93(8) . 2_656
N6 K2 N1 140.31(7) 4_556 2_656
O1 K2 N1 68.80(6) 4_546 2_656
N3 K2 N1 133.55(7) 3_455 2_656
N5 K2 N2 159.75(8) . 3_454
N6 K2 N2 109.29(7) 4_556 3_454
O1 K2 N2 77.37(6) 4_546 3_454
N3 K2 N2 116.93(7) 3_455 3_454
N1 K2 N2 84.09(7) 2_656 3_454
N5 K2 N4 103.32(8) . 1_554
N6 K2 N4 74.15(7) 4_556 1_554
O1 K2 N4 134.88(7) 4_546 1_554
N3 K2 N4 148.69(7) 3_455 1_554
N1 K2 N4 74.30(7) 2_656 1_554
N2 K2 N4 73.81(7) 3_454 1_554
N5 K2 F21 134.43(7) . 4_556
N6 K2 F21 64.76(6) 4_556 4_556
O1 K2 F21 94.05(5) 4_546 4_556
N3 K2 F21 61.84(6) 3_455 4_556
N1 K2 F21 147.17(6) 2_656 4_556
N2 K2 F21 64.45(5) 3_454 4_556
N4 K2 F21 103.68(6) 1_554 4_556
N5 K2 C6 96.83(8) . 4_556
N6 K2 C6 17.09(6) 4_556 4_556
O1 K2 C6 133.59(7) 4_546 4_556
N3 K2 C6 62.48(7) 3_455 4_556
N1 K2 C6 157.30(7) 2_656 4_556
N2 K2 C6 102.95(6) 3_454 4_556
N4 K2 C6 86.83(7) 1_554 4_556
F21 K2 C6 49.26(5) 4_556 4_556
N5 K2 K1 115.11(6) . 4_546
N6 K2 K1 154.68(5) 4_556 4_546
O1 K2 K1 44.70(4) 4_546 4_546
N3 K2 K1 118.04(5) 3_455 4_546
N1 K2 K1 47.57(5) 2_656 4_546
N2 K2 K1 45.90(5) 3_454 4_546
N4 K2 K1 90.93(5) 1_554 4_546
F21 K2 K1 100.42(3) 4_556 4_546
C6 K2 K1 147.57(5) 4_556 4_546
N5 K2 K1 98.07(6) . 1_554
N6 K2 K1 37.04(5) 4_556 1_554
O1 K2 K1 168.49(5) 4_546 1_554
N3 K2 K1 111.58(5) 3_455 1_554
N1 K2 K1 108.54(5) 2_656 1_554
N2 K2 K1 91.28(5) 3_454 1_554
N4 K2 K1 37.12(5) 1_554 1_554
F21 K2 K1 82.57(3) 4_556 1_554
C6 K2 K1 50.47(5) 4_556 1_554
K1 K2 K1 124.947(17) 4_546 1_554
C2 N2 K1 161.8(2) . 2_647
C2 N2 K2 114.07(19) . 3_546
K1 N2 K2 84.01(6) 2_647 3_546
N2 C2 B1 178.5(3) . .
C6 B2 C4 107.9(2) . .
C6 B2 C5 105.7(2) . .
C4 B2 C5 108.3(2) . .
C6 B2 C20 115.0(2) . .
C4 B2 C20 109.6(2) . .
C5 B2 C20 110.1(2) . .
N4 C4 B2 179.1(3) . .
C4 N4 K1 134.7(2) . .
C4 N4 K2 121.4(2) . 1_556
K1 N4 K2 101.31(8) . 1_556
N3 C3 B1 179.5(3) . .
C3 N3 K2 154.3(2) . 3_545
N5 C5 B2 178.2(3) . .
C5 N5 K2 157.0(2) . .
N6 C6 B2 175.9(3) . .
N6 C6 K2 47.44(16) . 4_546
B2 C6 K2 136.35(17) . 4_546
N6 C6 K1 43.03(16) . 4_547
B2 C6 K1 135.59(17) . 4_547
K2 C6 K1 79.38(6) 4_546 4_547
C6 N6 K1 120.8(2) . 4_547
C6 N6 K2 115.47(19) . 4_546
K1 N6 K2 104.95(8) 4_547 4_546
C12 C11 C16 114.4(2) . .
C12 C11 B1 126.2(2) . .
C16 C11 B1 119.4(2) . .
F12 C12 C11 120.6(2) . .
F12 C12 C13 116.3(2) . .
C11 C12 C13 123.1(2) . .
C13 C14 C15 116.1(2) . .
C13 C14 C17 121.6(3) . .
C15 C14 C17 122.2(2) . .
F13 C13 C12 118.6(2) . .
F13 C13 C14 119.6(2) . .
C12 C13 C14 121.8(2) . .
F15 C15 C16 119.2(2) . .
F15 C15 C14 119.8(2) . .
C16 C15 C14 121.1(2) . .
F16 C16 C15 117.5(2) . .
F16 C16 C11 119.0(2) . .
C15 C16 C11 123.5(2) . .
C22 C17 C18 116.0(2) . .
C22 C17 C14 123.6(3) . .
C18 C17 C14 120.4(3) . .
F19 C19 C18 116.9(3) . .
F19 C19 C20 120.1(2) . .
C18 C19 C20 123.0(3) . .
F18 C18 C19 118.6(3) . .
F18 C18 C17 119.8(2) . .
C19 C18 C17 121.6(3) . .
C19 C20 C21 114.8(2) . .
C19 C20 B2 119.9(2) . .
C21 C20 B2 125.4(2) . .
F21 C21 C22 117.1(2) . .
F21 C21 C20 120.0(2) . .
C22 C21 C20 122.8(2) . .
C21 F21 K2 138.53(14) . 4_546
F22 C22 C21 118.5(2) . .
F22 C22 C17 119.7(2) . .
C21 C22 C17 121.7(2) . .
O2 C30 C31 107.2(3) . .
O2 C30 H30A 110.3 . .
C31 C30 H30A 110.3 . .
O2 C30 H30B 110.3 . .
C31 C30 H30B 110.3 . .
H30A C30 H30B 108.5 . .
C30 C31 C32 101.8(3) . .
C30 C31 H31A 111.4 . .
C32 C31 H31A 111.4 . .
C30 C31 H31B 111.4 . .
C32 C31 H31B 111.4 . .
H31A C31 H31B 109.3 . .
C33 C32 C31 102.3(3) . .
C33 C32 H32A 111.3 . .
C31 C32 H32A 111.3 . .
C33 C32 H32B 111.3 . .
C31 C32 H32B 111.3 . .
H32A C32 H32B 109.2 . .
O2 C33 C32 105.8(3) . .
O2 C33 H33A 110.6 . .
C32 C33 H33A 110.6 . .
O2 C33 H33B 110.6 . .
C32 C33 H33B 110.6 . .
H33A C33 H33B 108.7 . .
O1 C40 C41 105.4(3) . .
O1 C40 H40A 110.7 . .
C41 C40 H40A 110.7 . .
O1 C40 H40B 110.7 . .
C41 C40 H40B 110.7 . .
H40A C40 H40B 108.8 . .
C40 C41 C42 101.8(3) . .
C40 C41 H41A 111.4 . .
C42 C41 H41A 111.4 . .
C40 C41 H41B 111.4 . .
C42 C41 H41B 111.4 . .
H41A C41 H41B 109.3 . .
C43 C42 C41 102.8(3) . .
C43 C42 H42A 111.2 . .
C41 C42 H42A 111.2 . .
C43 C42 H42B 111.2 . .
C41 C42 H42B 111.2 . .
H42A C42 H42B 109.1 . .
O1 C43 C42 107.0(3) . .
O1 C43 H43A 110.3 . .
C42 C43 H43A 110.3 . .
O1 C43 H43B 110.3 . .
C42 C43 H43B 110.3 . .
H43A C43 H43B 108.6 . .

loop_
_geom_bond_atom_site_label_1
_geom_bond_atom_site_label_2
_geom_bond_distance
_geom_bond_site_symmetry_2
K1 O2 2.684(2) .
K1 O1 2.724(2) .
K1 N4 2.754(3) .
K1 N6 2.791(3) 4_557
K1 N2 2.793(2) 2_667
K1 N1 2.874(2) 3_455
K1 C6 3.512(3) 4_557
K1 K2 3.8685(9) 4_556
K1 K2 4.4756(9) 1_556
N1 C1 1.143(3) .
N1 K1 2.874(2) 3_545
N1 K2 2.938(2) 2_656
O1 C40 1.448(3) .
O1 C43 1.449(4) .
O1 K2 2.864(2) 4_556
C1 B1 1.601(4) .
B1 C3 1.591(4) .
B1 C2 1.612(4) .
B1 C11 1.625(4) .
O2 C30 1.432(4) .
O2 C33 1.435(4) .
K2 N5 2.751(3) .
K2 N6 2.852(2) 4_556
K2 O1 2.864(2) 4_546
K2 N3 2.867(3) 3_455
K2 N1 2.938(2) 2_656
K2 N2 2.984(2) 3_454
K2 N4 3.029(3) 1_554
K2 F21 3.1445(16) 4_556
K2 C6 3.496(3) 4_556
K2 K1 3.8684(9) 4_546
K2 K1 4.4756(9) 1_554
N2 C2 1.136(3) .
N2 K1 2.793(2) 2_647
N2 K2 2.984(2) 3_546
B2 C6 1.595(4) .
B2 C4 1.599(4) .
B2 C5 1.604(4) .
B2 C20 1.627(4) .
C4 N4 1.142(4) .
N4 K2 3.029(3) 1_556
C3 N3 1.142(4) .
N3 K2 2.867(3) 3_545
C5 N5 1.138(4) .
C6 N6 1.138(3) .
C6 K2 3.496(3) 4_546
C6 K1 3.512(3) 4_547
N6 K1 2.790(3) 4_547
N6 K2 2.853(2) 4_546
C11 C12 1.380(4) .
C11 C16 1.395(4) .
C12 F12 1.350(3) .
C12 C13 1.386(4) .
C14 C13 1.387(4) .
C14 C15 1.389(4) .
C14 C17 1.481(4) .
C13 F13 1.341(3) .
C15 F15 1.343(3) .
C15 C16 1.383(4) .
C16 F16 1.349(3) .
C17 C22 1.386(4) .
C17 C18 1.389(4) .
C19 F19 1.349(3) .
C19 C18 1.378(4) .
C19 C20 1.384(4) .
C18 F18 1.342(3) .
C20 C21 1.391(4) .
C21 F21 1.351(3) .
C21 C22 1.380(4) .
F21 K2 3.1444(16) 4_546
C22 F22 1.346(3) .
C30 C31 1.502(5) .
C30 H30A 0.9900 .
C30 H30B 0.9900 .
C31 C32 1.529(6) .
C31 H31A 0.9900 .
C31 H31B 0.9900 .
C32 C33 1.512(6) .
C32 H32A 0.9900 .
C32 H32B 0.9900 .
C33 H33A 0.9900 .
C33 H33B 0.9900 .
C40 C41 1.517(5) .
C40 H40A 0.9900 .
C40 H40B 0.9900 .
C41 C42 1.519(5) .
C41 H41A 0.9900 .
C41 H41B 0.9900 .
C42 C43 1.497(5) .
C42 H42A 0.9900 .
C42 H42B 0.9900 .
C43 H43A 0.9900 .
C43 H43B 0.9900 .
